data_7119135
loop_
_publ_author_name
'Avassaya Vanitcha'
'Cecilia Damelincourt'
'Geoffrey Gontard'
'Nicolas Vanthuyne'
'Virginie Mouries-Mansuy'
'Louis Fensterbank'

_publ_section_title
;
 Bis-phosphine allene ligand: coordination chemistry and preliminary
 applications in catalysis
;
_journal_name_full Chem.Commun.
_journal_page_first 6785
_journal_volume 52
_journal_year 2016
_chemical_absolute_configuration ad
_chemical_formula_moiety 'C39 H30 Au2 Cl2 P2, 0.5(C H2 Cl2)'
_chemical_formula_sum 'C39.5 H31 Au2 Cl3 P2'
_chemical_formula_weight 1067.86
_space_group_crystal_system monoclinic
_space_group_IT_number 5
_space_group_name_Hall 'C 2y'
_space_group_name_H-M_alt 'C 1 2 1'
_symmetry_space_group_name_Hall 'C 2y'
_symmetry_space_group_name_H-M 'C 1 2 1'
_atom_sites_solution_hydrogens geom
_atom_sites_solution_primary direct
_atom_sites_solution_secondary difmap
_audit_creation_method SHELXL-2014/7
_audit_update_record
;
2016-01-19 deposited with the CCDC.
2016-04-12 downloaded from the CCDC.
;
_cell_angle_alpha 90
_cell_angle_beta 96.441(2)
_cell_angle_gamma 90
_cell_formula_units_Z 4
_cell_length_a 34.8079(11)
_cell_length_b 9.8397(3)
_cell_length_c 10.8227(4)
_cell_measurement_reflns_used 9776
_cell_measurement_temperature 200(1)
_cell_measurement_theta_max 66.63
_cell_measurement_theta_min 4.12
_cell_volume 3683.4(2)
_computing_cell_refinement 'Bruker SAINT'
_computing_data_collection 'Bruker APEX2'
_computing_data_reduction 'Bruker SAINT'
_computing_molecular_graphics 'SXGRAPH (Farrugia, 2012)'
_computing_publication_material 'WinGX publication routines (Farrugia, 2012)'
_computing_structure_refinement 'SHELXL-2014/7 (Sheldrick, 2014)'
_computing_structure_solution 'SIR92 (Giacovazzo et al, 1993)'
_diffrn_ambient_temperature 200(1)
_diffrn_detector_area_resol_mean 8.3333
_diffrn_measured_fraction_theta_full 1.000
_diffrn_measured_fraction_theta_max 0.999
_diffrn_measurement_device_type 'Bruker APEX-II CCD'
_diffrn_measurement_method '\f and \w scans'
_diffrn_radiation_source micro-source
_diffrn_radiation_type CuK\a
_diffrn_radiation_wavelength 1.54178
_diffrn_reflns_av_R_equivalents 0.0248
_diffrn_reflns_av_unetI/netI 0.0161
_diffrn_reflns_Laue_measured_fraction_full 1.000
_diffrn_reflns_Laue_measured_fraction_max 0.999
_diffrn_reflns_limit_h_max 41
_diffrn_reflns_limit_h_min -41
_diffrn_reflns_limit_k_max 11
_diffrn_reflns_limit_k_min -10
_diffrn_reflns_limit_l_max 12
_diffrn_reflns_limit_l_min -12
_diffrn_reflns_number 35967
_diffrn_reflns_point_group_measured_fraction_full 0.962
_diffrn_reflns_point_group_measured_fraction_max 0.961
_diffrn_reflns_theta_full 66.500
_diffrn_reflns_theta_max 66.682
_diffrn_reflns_theta_min 2.555
_exptl_absorpt_coefficient_mu 17.794
_exptl_absorpt_correction_T_max 0.654
_exptl_absorpt_correction_T_min 0.174
_exptl_absorpt_correction_type multi-scan
_exptl_absorpt_process_details
; 
R.H. Blessing, Acta Cryst. (1995), A51, 33-38
;
_exptl_crystal_colour colourless
_exptl_crystal_density_diffrn 1.926
_exptl_crystal_density_method 'not measured'
_exptl_crystal_description prism
_exptl_crystal_F_000 2028
_exptl_crystal_size_max 0.2
_exptl_crystal_size_mid 0.1
_exptl_crystal_size_min 0.03
_refine_diff_density_max 0.598
_refine_diff_density_min -0.287
_refine_diff_density_rms 0.058
_refine_ls_abs_structure_details
;
 Flack x determined using 2779 quotients [(I+)-(I-)]/[(I+)+(I-)]
 (Parsons, Flack and Wagner, Acta Cryst. B69 (2013) 249-259).
;
_refine_ls_abs_structure_Flack -0.034(3)
_refine_ls_extinction_method none
_refine_ls_goodness_of_fit_ref 1.069
_refine_ls_hydrogen_treatment constr
_refine_ls_matrix_type full
_refine_ls_number_parameters 425
_refine_ls_number_reflns 6278
_refine_ls_number_restraints 1
_refine_ls_restrained_S_all 1.069
_refine_ls_R_factor_all 0.0142
_refine_ls_R_factor_gt 0.0141
_refine_ls_shift/su_max 0.001
_refine_ls_shift/su_mean 0.000
_refine_ls_structure_factor_coef Fsqd
_refine_ls_weighting_details 'w=1/[\s^2^(Fo^2^)+(0.0202P)^2^+3.7977P] where P=(Fo^2^+2Fc^2^)/3'
_refine_ls_weighting_scheme calc
_refine_ls_wR_factor_gt 0.0359
_refine_ls_wR_factor_ref 0.0359
_reflns_Friedel_coverage 0.809
_reflns_Friedel_fraction_full 0.919
_reflns_Friedel_fraction_max 0.918
_reflns_number_gt 6258
_reflns_number_total 6278
_reflns_threshold_expression 'I > 2\s(I)'
_cod_data_source_file c6cc02316a2.cif
_cod_data_source_block Compound-aS-9
_cod_original_formula_sum 'C39.50 H31 Au2 Cl3 P2'
_cod_database_code 7119135
_shelx_shelxl_version_number 2014/7
_shelx_space_group_comment
;
The symmetry employed for this shelxl refinement is uniquely defined
by the following loop, which should always be used as a source of
symmetry information in preference to the above space-group names.
They are only intended as comments.
;

loop_
_space_group_symop_operation_xyz
'x, y, z'
'-x, y, -z'
'x+1/2, y+1/2, z'
'-x+1/2, y+1/2, -z'

loop_
_atom_site_label
_atom_site_type_symbol
_atom_site_fract_x
_atom_site_fract_y
_atom_site_fract_z
_atom_site_U_iso_or_equiv
_atom_site_adp_type
_atom_site_occupancy
_atom_site_site_symmetry_order
_atom_site_calc_flag
_atom_site_refinement_flags_posn
_atom_site_refinement_flags_adp
_atom_site_refinement_flags_occupancy
_atom_site_disorder_assembly
_atom_site_disorder_group
Au1 Au 0.20871(2) 0.89853(3) 0.29261(2) 0.03517(6) Uani 1 1 d . . . . .
Au2 Au 0.07919(2) 0.53520(2) -0.22106(2) 0.02860(5) Uani 1 1 d . . . . .
Cl1 Cl 0.26652(4) 0.8034(2) 0.36673(13) 0.0588(4) Uani 1 1 d . . . . .
Cl2 Cl 0.03077(3) 0.40162(17) -0.31297(11) 0.0438(3) Uani 1 1 d . . . . .
Cl3 Cl 0.03852(7) 0.3346(3) 0.0476(3) 0.0736(8) Uani 0.6667 1 d . . P . .
Cl4 Cl 0.0000 0.5880(5) 0.0000 0.0955(16) Uani 0.6667 2 d S T P . .
P1 P 0.15337(3) 0.99622(12) 0.21628(10) 0.0258(3) Uani 1 1 d . . . . .
P2 P 0.12372(3) 0.67284(13) -0.12469(10) 0.0270(2) Uani 1 1 d . . . . .
C1 C 0.11494(12) 0.8753(5) 0.1656(4) 0.0258(9) Uani 1 1 d . . . . .
C2 C 0.10641(12) 0.8524(4) 0.0460(4) 0.0257(9) Uani 1 1 d . . . . .
C3 C 0.09853(13) 0.8223(5) -0.0714(4) 0.0268(9) Uani 1 1 d . . . . .
C4 C 0.09445(13) 0.8015(5) 0.2597(4) 0.0287(9) Uani 1 1 d . . . . .
C5 C 0.05541(15) 0.7744(6) 0.2342(5) 0.0440(12) Uani 1 1 d . . . . .
H5 H 0.0416 0.8078 0.1597 0.053 Uiso 1 1 calc R U . . .
C6 C 0.03622(18) 0.6990(7) 0.3161(6) 0.0546(16) Uani 1 1 d . . . . .
H6 H 0.0094 0.6811 0.2977 0.065 Uiso 1 1 calc R U . . .
C7 C 0.05596(19) 0.6499(6) 0.4240(5) 0.0501(14) Uani 1 1 d . . . . .
H7 H 0.0428 0.5976 0.4799 0.060 Uiso 1 1 calc R U . . .
C8 C 0.09464(17) 0.6764(6) 0.4508(5) 0.0449(13) Uani 1 1 d . . . . .
H8 H 0.1083 0.6418 0.5251 0.054 Uiso 1 1 calc R U . . .
C9 C 0.11407(15) 0.7536(6) 0.3700(4) 0.0406(11) Uani 1 1 d . . . . .
H9 H 0.1407 0.7736 0.3901 0.049 Uiso 1 1 calc R U . . .
C10 C 0.06956(11) 0.8929(5) -0.1592(4) 0.0290(9) Uani 1 1 d . . . . .
C11 C 0.04153(13) 0.9750(5) -0.1152(5) 0.0357(10) Uani 1 1 d . . . . .
H11 H 0.0398 0.9801 -0.0283 0.043 Uiso 1 1 calc R U . . .
C12 C 0.01613(14) 1.0493(6) -0.1965(5) 0.0442(12) Uani 1 1 d . . . . .
H12 H -0.0024 1.1069 -0.1650 0.053 Uiso 1 1 calc R U . . .
C13 C 0.01759(16) 1.0402(7) -0.3220(5) 0.0470(12) Uani 1 1 d . . . . .
H13 H -0.0003 1.0899 -0.3773 0.056 Uiso 1 1 calc R U . . .
C14 C 0.04487(17) 0.9592(6) -0.3684(5) 0.0470(13) Uani 1 1 d . . . . .
H14 H 0.0461 0.9543 -0.4555 0.056 Uiso 1 1 calc R U . . .
C15 C 0.07055(15) 0.8846(6) -0.2873(4) 0.0378(11) Uani 1 1 d . . . . .
H15 H 0.0890 0.8273 -0.3196 0.045 Uiso 1 1 calc R U . . .
C16 C 0.13153(13) 1.1041(5) 0.3243(4) 0.0284(9) Uani 1 1 d . . . . .
C17 C 0.15352(16) 1.1535(8) 0.4283(5) 0.0552(16) Uani 1 1 d . . . . .
H17 H 0.1797 1.1264 0.4467 0.066 Uiso 1 1 calc R U . . .
C18 C 0.13718(19) 1.2423(10) 0.5052(6) 0.075(2) Uani 1 1 d . . . . .
H18 H 0.1526 1.2771 0.5763 0.090 Uiso 1 1 calc R U . . .
C19 C 0.09981(19) 1.2819(8) 0.4827(6) 0.0604(18) Uani 1 1 d . . . . .
H19 H 0.0891 1.3418 0.5385 0.072 Uiso 1 1 calc R U . . .
C20 C 0.07771(15) 1.2353(6) 0.3795(5) 0.0442(13) Uani 1 1 d . . . . .
H20 H 0.0516 1.2639 0.3621 0.053 Uiso 1 1 calc R U . . .
C21 C 0.09343(13) 1.1466(6) 0.3005(5) 0.0377(11) Uani 1 1 d . . . . .
H21 H 0.0780 1.1140 0.2287 0.045 Uiso 1 1 calc R U . . .
C22 C 0.15928(13) 1.1013(5) 0.0812(4) 0.0291(9) Uani 1 1 d . . . . .
C23 C 0.19617(16) 1.1378(7) 0.0575(5) 0.0466(13) Uani 1 1 d . . . . .
H23 H 0.2181 1.1053 0.1091 0.056 Uiso 1 1 calc R U . . .
C24 C 0.20066(19) 1.2224(7) -0.0424(6) 0.0564(16) Uani 1 1 d . . . . .
H24 H 0.2258 1.2514 -0.0569 0.068 Uiso 1 1 calc R U . . .
C25 C 0.1693(2) 1.2646(6) -0.1202(5) 0.0528(15) Uani 1 1 d . . . . .
H25 H 0.1729 1.3196 -0.1900 0.063 Uiso 1 1 calc R U . . .
C26 C 0.13261(18) 1.2280(6) -0.0981(5) 0.0457(13) Uani 1 1 d . . . . .
H26 H 0.1109 1.2580 -0.1523 0.055 Uiso 1 1 calc R U . . .
C27 C 0.12734(15) 1.1473(5) 0.0033(4) 0.0351(10) Uani 1 1 d . . . . .
H27 H 0.1020 1.1233 0.0198 0.042 Uiso 1 1 calc R U . . .
C28 C 0.14920(14) 0.6008(5) 0.0148(4) 0.0322(10) Uani 1 1 d . . . . .
C29 C 0.12826(15) 0.5254(6) 0.0918(5) 0.0421(11) Uani 1 1 d . . . . .
H29 H 0.1014 0.5111 0.0697 0.050 Uiso 1 1 calc R U . . .
C30 C 0.1464(2) 0.4705(6) 0.2015(5) 0.0520(15) Uani 1 1 d . . . . .
H30 H 0.1319 0.4203 0.2552 0.062 Uiso 1 1 calc R U . . .
C31 C 0.1848(2) 0.4888(7) 0.2313(7) 0.064(2) Uani 1 1 d . . . . .
H31 H 0.1973 0.4484 0.3046 0.077 Uiso 1 1 calc R U . . .
C32 C 0.20576(19) 0.5650(8) 0.1571(7) 0.072(2) Uani 1 1 d . . . . .
H32 H 0.2326 0.5796 0.1809 0.087 Uiso 1 1 calc R U . . .
C33 C 0.18821(16) 0.6210(7) 0.0473(6) 0.0516(15) Uani 1 1 d . . . . .
H33 H 0.2029 0.6727 -0.0049 0.062 Uiso 1 1 calc R U . . .
C34 C 0.16011(13) 0.7378(5) -0.2164(4) 0.0330(10) Uani 1 1 d . . . . .
C35 C 0.17004(15) 0.8757(6) -0.2140(5) 0.0420(12) Uani 1 1 d . . . . .
H35 H 0.1578 0.9368 -0.1628 0.050 Uiso 1 1 calc R U . . .
C36 C 0.19748(17) 0.9232(7) -0.2859(5) 0.0530(15) Uani 1 1 d . . . . .
H36 H 0.2039 1.0170 -0.2847 0.064 Uiso 1 1 calc R U . . .
C37 C 0.21564(17) 0.8341(8) -0.3596(6) 0.0577(18) Uani 1 1 d . . . . .
H37 H 0.2348 0.8668 -0.4082 0.069 Uiso 1 1 calc R U . . .
C38 C 0.20605(18) 0.6981(8) -0.3628(6) 0.0583(18) Uani 1 1 d . . . . .
H38 H 0.2185 0.6371 -0.4134 0.070 Uiso 1 1 calc R U . . .
C39 C 0.17795(16) 0.6507(6) -0.2915(5) 0.0440(13) Uani 1 1 d . . . . .
H39 H 0.1710 0.5573 -0.2947 0.053 Uiso 1 1 calc R U . . .
C40 C 0.0000 0.4229(15) 0.0000 0.084(4) Uani 1 2 d S T P . .
H40A H -0.0060 0.4814 0.0675 0.101 Uiso 0.3333 1 d R U P . .
H40B H -0.0082 0.3987 -0.0847 0.101 Uiso 0.3333 1 d R U P . .
H40C H -0.0201 0.3987 0.0497 0.101 Uiso 0.3333 1 d R U P . .

loop_
_atom_site_aniso_label
_atom_site_aniso_U_11
_atom_site_aniso_U_22
_atom_site_aniso_U_33
_atom_site_aniso_U_23
_atom_site_aniso_U_13
_atom_site_aniso_U_12
Au1 0.02591(9) 0.04978(13) 0.02995(9) 0.00190(10) 0.00369(6) 0.00945(9)
Au2 0.03250(9) 0.02644(10) 0.02698(9) -0.00302(7) 0.00391(6) -0.00053(7)
Cl1 0.0350(6) 0.0951(13) 0.0464(7) 0.0084(7) 0.0052(5) 0.0294(7)
Cl2 0.0415(6) 0.0438(7) 0.0468(6) -0.0109(6) 0.0078(5) -0.0137(6)
Cl3 0.0514(13) 0.0762(18) 0.094(2) 0.0224(15) 0.0124(13) 0.0012(11)
Cl4 0.154(5) 0.066(3) 0.067(2) 0.000 0.015(3) 0.000
P1 0.0241(5) 0.0301(7) 0.0229(5) -0.0024(4) 0.0015(4) 0.0030(4)
P2 0.0299(5) 0.0260(6) 0.0250(5) -0.0030(5) 0.0025(4) 0.0004(5)
C1 0.0269(19) 0.026(3) 0.0242(19) -0.0019(17) 0.0030(15) 0.0024(17)
C2 0.027(2) 0.022(2) 0.028(2) 0.0011(16) 0.0045(17) 0.0021(16)
C3 0.029(2) 0.024(2) 0.027(2) -0.0007(17) 0.0044(17) -0.0005(17)
C4 0.036(2) 0.025(3) 0.026(2) -0.0012(17) 0.0073(17) -0.0015(18)
C5 0.037(3) 0.048(3) 0.046(3) 0.010(3) 0.003(2) -0.003(2)
C6 0.046(3) 0.059(4) 0.060(4) 0.012(3) 0.014(3) -0.009(3)
C7 0.069(4) 0.044(4) 0.041(3) 0.008(2) 0.020(3) -0.007(3)
C8 0.060(3) 0.045(3) 0.030(2) 0.007(2) 0.005(2) -0.003(3)
C9 0.044(3) 0.047(3) 0.030(2) 0.002(2) 0.001(2) -0.004(2)
C10 0.0272(19) 0.029(2) 0.030(2) -0.002(2) -0.0022(15) -0.001(2)
C11 0.031(2) 0.042(3) 0.032(2) -0.007(2) -0.0008(18) 0.002(2)
C12 0.035(2) 0.042(3) 0.053(3) -0.010(3) -0.006(2) 0.012(2)
C13 0.054(3) 0.044(3) 0.039(3) -0.002(3) -0.015(2) 0.013(3)
C14 0.056(3) 0.046(3) 0.035(3) -0.004(2) -0.010(2) 0.010(3)
C15 0.046(3) 0.039(3) 0.027(2) -0.004(2) -0.0022(18) 0.009(2)
C16 0.029(2) 0.029(2) 0.027(2) -0.0062(18) 0.0054(17) -0.0024(18)
C17 0.040(3) 0.084(5) 0.039(3) -0.022(3) -0.005(2) 0.009(3)
C18 0.057(4) 0.118(7) 0.047(4) -0.050(4) -0.004(3) 0.008(4)
C19 0.057(3) 0.071(5) 0.056(4) -0.030(3) 0.020(3) 0.001(3)
C20 0.033(3) 0.043(3) 0.059(3) -0.009(3) 0.019(2) -0.001(2)
C21 0.031(2) 0.041(3) 0.041(2) -0.011(2) 0.0023(19) 0.000(2)
C22 0.036(2) 0.026(2) 0.026(2) 0.0002(17) 0.0066(17) 0.0000(18)
C23 0.039(3) 0.057(4) 0.046(3) 0.005(3) 0.011(2) -0.001(2)
C24 0.058(4) 0.055(4) 0.061(4) 0.009(3) 0.032(3) -0.007(3)
C25 0.080(4) 0.037(3) 0.046(3) 0.011(3) 0.027(3) 0.008(3)
C26 0.064(3) 0.037(3) 0.036(3) 0.003(2) 0.005(2) 0.011(3)
C27 0.044(2) 0.026(3) 0.036(2) -0.0006(19) 0.0049(19) 0.002(2)
C28 0.038(2) 0.025(2) 0.032(2) -0.0051(19) -0.0003(18) 0.0035(19)
C29 0.048(3) 0.035(3) 0.041(2) 0.004(2) -0.003(2) 0.001(2)
C30 0.076(4) 0.040(3) 0.038(3) 0.008(2) -0.001(3) 0.005(3)
C31 0.072(4) 0.055(5) 0.057(4) 0.015(3) -0.024(3) 0.010(3)
C32 0.047(3) 0.077(6) 0.086(5) 0.025(4) -0.023(3) 0.001(3)
C33 0.037(3) 0.055(4) 0.060(4) 0.016(3) -0.006(2) 0.000(3)
C34 0.030(2) 0.042(3) 0.027(2) -0.0006(19) 0.0022(17) 0.002(2)
C35 0.044(3) 0.044(3) 0.039(2) -0.006(2) 0.009(2) -0.011(2)
C36 0.053(3) 0.059(4) 0.048(3) -0.005(3) 0.010(2) -0.018(3)
C37 0.039(3) 0.095(6) 0.041(3) 0.000(3) 0.014(2) -0.015(3)
C38 0.048(3) 0.084(5) 0.046(3) -0.014(3) 0.020(3) 0.008(3)
C39 0.048(3) 0.043(4) 0.043(3) -0.006(2) 0.015(2) 0.008(2)
C40 0.090(8) 0.100(10) 0.070(6) 0.000 0.042(6) 0.000

loop_
_atom_type_symbol
_atom_type_description
_atom_type_scat_dispersion_real
_atom_type_scat_dispersion_imag
_atom_type_scat_source
C C 0.0181 0.0091 'International Tables Vol C Tables 4.2.6.8 and 6.1.1.4'
H H 0.0000 0.0000 'International Tables Vol C Tables 4.2.6.8 and 6.1.1.4'
P P 0.2955 0.4335 'International Tables Vol C Tables 4.2.6.8 and 6.1.1.4'
Cl Cl 0.3639 0.7018 'International Tables Vol C Tables 4.2.6.8 and 6.1.1.4'
Au Au -4.4197 7.2980 'International Tables Vol C Tables 4.2.6.8 and 6.1.1.4'

loop_
_geom_angle_atom_site_label_1
_geom_angle_atom_site_label_2
_geom_angle_atom_site_label_3
_geom_angle
_geom_angle_site_symmetry_1
_geom_angle_site_symmetry_3
P1 Au1 Cl1 178.02(6) . .
P2 Au2 Cl2 176.28(5) . .
C16 P1 C22 106.2(2) . .
C16 P1 C1 103.2(2) . .
C22 P1 C1 105.9(2) . .
C16 P1 Au1 114.99(15) . .
C22 P1 Au1 111.83(15) . .
C1 P1 Au1 113.82(15) . .
C28 P2 C34 106.8(2) . .
C28 P2 C3 105.0(2) . .
C34 P2 C3 106.1(2) . .
C28 P2 Au2 113.77(17) . .
C34 P2 Au2 116.78(16) . .
C3 P2 Au2 107.59(15) . .
C2 C1 C4 121.0(4) . .
C2 C1 P1 118.9(3) . .
C4 C1 P1 120.1(3) . .
C3 C2 C1 176.7(5) . .
C2 C3 C10 125.0(4) . .
C2 C3 P2 115.6(4) . .
C10 C3 P2 119.3(3) . .
C5 C4 C9 118.9(4) . .
C5 C4 C1 119.4(4) . .
C9 C4 C1 121.6(4) . .
C4 C5 C6 120.7(5) . .
C7 C6 C5 120.1(6) . .
C8 C7 C6 119.9(5) . .
C7 C8 C9 120.5(5) . .
C4 C9 C8 119.9(5) . .
C11 C10 C15 118.2(4) . .
C11 C10 C3 120.4(4) . .
C15 C10 C3 121.4(4) . .
C12 C11 C10 120.7(5) . .
C13 C12 C11 120.3(5) . .
C12 C13 C14 120.3(5) . .
C13 C14 C15 119.7(5) . .
C14 C15 C10 120.7(5) . .
C17 C16 C21 118.5(5) . .
C17 C16 P1 120.0(4) . .
C21 C16 P1 121.3(3) . .
C18 C17 C16 119.3(5) . .
C19 C18 C17 121.9(5) . .
C18 C19 C20 119.6(5) . .
C19 C20 C21 119.7(5) . .
C20 C21 C16 121.0(5) . .
C23 C22 C27 119.8(5) . .
C23 C22 P1 119.1(4) . .
C27 C22 P1 121.1(4) . .
C22 C23 C24 119.2(5) . .
C25 C24 C23 120.7(6) . .
C24 C25 C26 120.5(5) . .
C25 C26 C27 119.8(5) . .
C26 C27 C22 119.9(5) . .
C33 C28 C29 119.7(5) . .
C33 C28 P2 122.2(4) . .
C29 C28 P2 118.1(4) . .
C28 C29 C30 120.2(5) . .
C31 C30 C29 119.7(6) . .
C30 C31 C32 120.8(6) . .
C31 C32 C33 120.5(6) . .
C28 C33 C32 119.2(6) . .
C39 C34 C35 119.2(5) . .
C39 C34 P2 119.6(4) . .
C35 C34 P2 121.2(4) . .
C36 C35 C34 120.3(5) . .
C35 C36 C37 120.0(6) . .
C38 C37 C36 120.3(6) . .
C37 C38 C39 119.6(6) . .
C34 C39 C38 120.7(6) . .
Cl4 C40 Cl3 122.2(4) . 2
Cl4 C40 Cl3 122.2(4) . .
Cl3 C40 Cl3 115.7(9) 2 .

loop_
_geom_bond_atom_site_label_1
_geom_bond_atom_site_label_2
_geom_bond_distance
_geom_bond_site_symmetry_2
Au1 P1 2.2271(11) .
Au1 Cl1 2.2816(12) .
Au2 P2 2.2274(12) .
Au2 Cl2 2.2765(12) .
Cl3 C40 1.632(8) .
Cl4 C40 1.624(15) .
P1 C16 1.808(5) .
P1 C22 1.821(5) .
P1 C1 1.828(4) .
P2 C28 1.808(5) .
P2 C34 1.811(5) .
P2 C3 1.838(5) .
C1 C2 1.315(6) .
C1 C4 1.495(6) .
C2 C3 1.303(6) .
C3 C10 1.479(6) .
C4 C5 1.382(7) .
C4 C9 1.389(7) .
C5 C6 1.384(8) .
C6 C7 1.375(9) .
C7 C8 1.370(9) .
C8 C9 1.390(7) .
C10 C11 1.391(7) .
C10 C15 1.393(6) .
C11 C12 1.384(7) .
C12 C13 1.367(8) .
C13 C14 1.377(8) .
C14 C15 1.390(7) .
C16 C17 1.377(7) .
C16 C21 1.387(7) .
C17 C18 1.374(9) .
C18 C19 1.354(10) .
C19 C20 1.362(8) .
C20 C21 1.378(7) .
C22 C23 1.385(7) .
C22 C27 1.394(7) .
C23 C24 1.388(8) .
C24 C25 1.366(9) .
C25 C26 1.373(9) .
C26 C27 1.383(7) .
C28 C33 1.378(7) .
C28 C29 1.383(7) .
C29 C30 1.390(8) .
C30 C31 1.349(10) .
C31 C32 1.368(11) .
C32 C33 1.388(9) .
C34 C39 1.376(7) .
C34 C35 1.399(8) .
C35 C36 1.379(8) .
C36 C37 1.385(9) .
C37 C38 1.379(10) .
C38 C39 1.393(9) .
C40 Cl3 1.632(8) 2
